data_2234418
loop_
_publ_author_name
'Williams, Michael L.'
'Dunstan, Samuel P. C.'
'Healy, Peter C.'
'Tiekink, Edward R. T.'

_publ_section_title
;
 Bis[2-(diphenylphosphanyl-\k<i>P</i>)benzaldehyde]iodidogold(I)
;
_journal_coeditor_code SU2394
_journal_issue 4
_journal_name_full 'Acta Crystallographica Section E'
_journal_page_first m473
_journal_paper_doi 10.1107/S1600536812011609
_journal_volume 68
_journal_year 2012
_chemical_formula_iupac '[Au I (C19 H15 O P)2]'
_chemical_formula_moiety 'C38 H30 Au I O2 P2'
_chemical_formula_sum 'C38 H30 Au I O2 P2'
_chemical_formula_weight 904.43
_chemical_name_systematic
;
Bis[2-(diphenylphosphanyl-\k<i>P</i>)benzaldehyde]iodidogold(I)
;
_space_group_IT_number 15
_symmetry_cell_setting monoclinic
_symmetry_space_group_name_Hall '-C 2yc'
_symmetry_space_group_name_H-M 'C 1 2/c 1'
_atom_sites_solution_hydrogens geom
_atom_sites_solution_primary direct
_atom_sites_solution_secondary difmap
_audit_creation_method SHELXL-97
_cell_angle_alpha 90.00
_cell_angle_beta 115.965(2)
_cell_angle_gamma 90.00
_cell_formula_units_Z 4
_cell_length_a 18.1099(13)
_cell_length_b 10.1856(6)
_cell_length_c 19.8438(13)
_cell_measurement_reflns_used 7249
_cell_measurement_temperature 223(2)
_cell_measurement_theta_max 40.4726
_cell_measurement_theta_min 2.0506
_cell_volume 3290.9(4)
_computing_cell_refinement 'SAINT (Bruker, 2000)'
_computing_data_collection 'SMART (Bruker, 2000)'
_computing_data_reduction 'SAINT (Bruker, 2000)'
_computing_molecular_graphics 'ORTEP-3 (Farrugia, 1997) and DIAMOND (Brandenburg, 2006)'
_computing_publication_material 'publCIF (Westrip, 2010)'
_computing_structure_refinement 'SHELXL97 (Sheldrick, 2008)'
_computing_structure_solution 'SHELXS97 (Sheldrick, 2008)'
_diffrn_ambient_temperature 223(2)
_diffrn_measured_fraction_theta_full 0.994
_diffrn_measured_fraction_theta_max 0.994
_diffrn_measurement_device_type 'Bruker SMART CCD'
_diffrn_measurement_method '\w scans'
_diffrn_radiation_monochromator graphite
_diffrn_radiation_source 'fine-focus sealed tube'
_diffrn_radiation_type MoK\a
_diffrn_radiation_wavelength 0.71069
_diffrn_reflns_av_R_equivalents 0.0423
_diffrn_reflns_av_sigmaI/netI 0.0423
_diffrn_reflns_limit_h_max 25
_diffrn_reflns_limit_h_min -25
_diffrn_reflns_limit_k_max 14
_diffrn_reflns_limit_k_min -9
_diffrn_reflns_limit_l_max 27
_diffrn_reflns_limit_l_min -27
_diffrn_reflns_number 13430
_diffrn_reflns_theta_full 30.03
_diffrn_reflns_theta_max 30.03
_diffrn_reflns_theta_min 2.28
_diffrn_standards_decay_% 0
_diffrn_standards_number 0
_exptl_absorpt_coefficient_mu 5.539
_exptl_absorpt_correction_T_max 1.000
_exptl_absorpt_correction_T_min 0.392
_exptl_absorpt_correction_type multi-scan
_exptl_absorpt_process_details '(SADABS; Bruker, 2000)'
_exptl_crystal_colour colourless
_exptl_crystal_density_diffrn 1.825
_exptl_crystal_density_method 'not measured'
_exptl_crystal_description prism
_exptl_crystal_F_000 1744
_exptl_crystal_size_max 0.40
_exptl_crystal_size_mid 0.30
_exptl_crystal_size_min 0.05
_refine_diff_density_max 1.465
_refine_diff_density_min -1.337
_refine_ls_extinction_method none
_refine_ls_goodness_of_fit_ref 1.005
_refine_ls_hydrogen_treatment constr
_refine_ls_matrix_type full
_refine_ls_number_parameters 200
_refine_ls_number_reflns 4792
_refine_ls_number_restraints 0
_refine_ls_restrained_S_all 1.005
_refine_ls_R_factor_all 0.0306
_refine_ls_R_factor_gt 0.0261
_refine_ls_shift/su_max 0.001
_refine_ls_shift/su_mean 0.000
_refine_ls_structure_factor_coef Fsqd
_refine_ls_weighting_details 'calc w=1/[\s^2^(Fo^2^)+(0.0253P)^2^+0.0000P] where P=(Fo^2^+2Fc^2^)/3'
_refine_ls_weighting_scheme calc
_refine_ls_wR_factor_gt 0.0575
_refine_ls_wR_factor_ref 0.0587
_reflns_number_gt 4319
_reflns_number_total 4792
_reflns_threshold_expression I>2\s(I)
_cod_data_source_file su2394.cif
_cod_data_source_block I
_cod_original_sg_symbol_H-M 'C 2/c'
_cod_database_code 2234418
_cod_database_fobs_code 2234418

loop_
_symmetry_equiv_pos_as_xyz
'x, y, z'
'-x, y, -z+1/2'
'x+1/2, y+1/2, z'
'-x+1/2, y+1/2, -z+1/2'
'-x, -y, -z'
'x, -y, z-1/2'
'-x+1/2, -y+1/2, -z'
'x+1/2, -y+1/2, z-1/2'

loop_
_atom_site_type_symbol
_atom_site_label
_atom_site_fract_x
_atom_site_fract_y
_atom_site_fract_z
_atom_site_U_iso_or_equiv
_atom_site_adp_type
_atom_site_calc_flag
_atom_site_refinement_flags
_atom_site_occupancy
_atom_site_symmetry_multiplicity
Au Au 1.0000 0.290105(13) 0.2500 0.02140(5) Uani d S 1 2
I I1 1.0000 0.55703(3) 0.2500 0.04282(8) Uani d S 1 2
P P1 1.01880(4) 0.19113(6) 0.36168(3) 0.01989(13) Uani d . 1 1
O O1 1.17648(14) 0.2889(2) 0.38822(14) 0.0404(5) Uani d . 1 1
C C1 1.05497(18) 0.2836(2) 0.44986(15) 0.0245(5) Uani d . 1 1
C C2 1.12816(18) 0.3569(3) 0.47629(17) 0.0329(6) Uani d . 1 1
C C3 1.1539(2) 0.4272(3) 0.5433(2) 0.0478(9) Uani d . 1 1
H H3 1.2025 0.4768 0.5609 0.057 Uiso calc R 1 1
C C4 1.1084(3) 0.4246(3) 0.58394(19) 0.0512(10) Uani d . 1 1
H H4 1.1263 0.4716 0.6291 0.061 Uiso calc R 1 1
C C5 1.0371(2) 0.3533(3) 0.55821(16) 0.0430(8) Uani d . 1 1
H H5 1.0064 0.3510 0.5860 0.052 Uiso calc R 1 1
C C6 1.0100(2) 0.2843(3) 0.49109(16) 0.0327(7) Uani d . 1 1
H H6 0.9604 0.2373 0.4735 0.039 Uiso calc R 1 1
C C7 1.1813(2) 0.3609(4) 0.4379(2) 0.0453(8) Uani d . 1 1
H H7 1.2227 0.4252 0.4535 0.054 Uiso calc R 1 1
C C8 0.91749(15) 0.1302(3) 0.34615(13) 0.0218(5) Uani d . 1 1
C C9 0.8497(2) 0.2101(3) 0.30578(18) 0.0345(7) Uani d . 1 1
H H9 0.8577 0.2944 0.2908 0.041 Uiso calc R 1 1
C C10 0.7712(2) 0.1663(4) 0.28772(19) 0.0447(8) Uani d . 1 1
H H10 0.7262 0.2214 0.2605 0.054 Uiso calc R 1 1
C C11 0.7575(2) 0.0440(4) 0.30874(18) 0.0414(8) Uani d . 1 1
H H11 0.7038 0.0160 0.2970 0.050 Uiso calc R 1 1
C C12 0.8231(2) -0.0368(3) 0.34700(17) 0.0368(7) Uani d . 1 1
H H12 0.8142 -0.1213 0.3610 0.044 Uiso calc R 1 1
C C13 0.90263(17) 0.0048(3) 0.36533(15) 0.0287(6) Uani d . 1 1
H H13 0.9469 -0.0524 0.3910 0.034 Uiso calc R 1 1
C C14 1.08135(16) 0.0436(2) 0.38691(14) 0.0212(5) Uani d . 1 1
C C15 1.10862(17) -0.0130(3) 0.45739(16) 0.0307(6) Uani d . 1 1
H H15 1.1002 0.0308 0.4951 0.037 Uiso calc R 1 1
C C16 1.14815(18) -0.1334(3) 0.47260(19) 0.0391(7) Uani d . 1 1
H H16 1.1675 -0.1700 0.5208 0.047 Uiso calc R 1 1
C C17 1.1591(2) -0.1991(3) 0.4175(2) 0.0447(9) Uani d . 1 1
H H17 1.1839 -0.2824 0.4274 0.054 Uiso calc R 1 1
C C18 1.1339(2) -0.1434(4) 0.3476(2) 0.0519(9) Uani d . 1 1
H H18 1.1424 -0.1880 0.3101 0.062 Uiso calc R 1 1
C C19 1.09597(19) -0.0217(3) 0.33260(16) 0.0334(6) Uani d . 1 1
H H19 1.0800 0.0170 0.2853 0.040 Uiso calc R 1 1

loop_
_atom_site_aniso_label
_atom_site_aniso_U_11
_atom_site_aniso_U_22
_atom_site_aniso_U_33
_atom_site_aniso_U_12
_atom_site_aniso_U_13
_atom_site_aniso_U_23
Au 0.02340(8) 0.02290(8) 0.01865(7) 0.000 0.00992(5) 0.000
I1 0.0565(2) 0.02093(14) 0.0547(2) 0.000 0.02773(17) 0.000
P1 0.0234(3) 0.0198(3) 0.0171(3) 0.0003(2) 0.0095(3) 0.0002(2)
O1 0.0317(12) 0.0451(14) 0.0453(14) -0.0044(10) 0.0176(10) -0.0003(11)
C1 0.0315(14) 0.0184(13) 0.0201(12) 0.0036(10) 0.0081(11) 0.0012(10)
C2 0.0316(16) 0.0266(15) 0.0329(15) -0.0010(12) 0.0070(12) -0.0041(12)
C3 0.048(2) 0.0341(18) 0.043(2) -0.0060(15) 0.0031(17) -0.0143(14)
C4 0.070(3) 0.0409(19) 0.0264(17) 0.0090(17) 0.0058(17) -0.0148(14)
C5 0.065(2) 0.0395(19) 0.0250(15) 0.0110(17) 0.0197(15) -0.0016(13)
C6 0.0443(18) 0.0297(16) 0.0256(14) -0.0004(12) 0.0167(13) -0.0037(11)
C7 0.0307(17) 0.0416(19) 0.055(2) -0.0137(15) 0.0108(15) -0.0047(17)
C8 0.0232(13) 0.0254(13) 0.0177(11) -0.0004(11) 0.0097(10) -0.0018(10)
C9 0.0330(16) 0.0359(17) 0.0383(16) 0.0090(13) 0.0189(14) 0.0083(13)
C10 0.0277(16) 0.064(2) 0.0415(19) 0.0130(16) 0.0147(15) 0.0103(17)
C11 0.0278(16) 0.065(2) 0.0333(17) -0.0088(15) 0.0149(14) -0.0056(15)
C12 0.0380(18) 0.0402(17) 0.0342(16) -0.0158(14) 0.0177(14) -0.0038(13)
C13 0.0285(14) 0.0298(15) 0.0263(13) -0.0023(12) 0.0106(11) 0.0024(11)
C14 0.0188(12) 0.0208(12) 0.0225(12) -0.0012(10) 0.0075(10) 0.0006(10)
C15 0.0258(14) 0.0359(16) 0.0305(14) 0.0028(12) 0.0124(12) 0.0083(12)
C16 0.0251(15) 0.0381(17) 0.0478(19) 0.0041(13) 0.0102(14) 0.0174(15)
C17 0.0318(17) 0.0269(17) 0.059(2) 0.0096(13) 0.0052(16) 0.0034(15)
C18 0.052(2) 0.042(2) 0.053(2) 0.0166(17) 0.0151(18) -0.0146(17)
C19 0.0378(17) 0.0335(16) 0.0276(14) 0.0088(13) 0.0130(13) -0.0011(12)

loop_
_atom_type_symbol
_atom_type_description
_atom_type_scat_dispersion_real
_atom_type_scat_dispersion_imag
_atom_type_scat_source
C C 0.0033 0.0016 'International Tables Vol C Tables 4.2.6.8 and 6.1.1.4'
H H 0.0000 0.0000 'International Tables Vol C Tables 4.2.6.8 and 6.1.1.4'
Au Au -2.0133 8.8022 'International Tables Vol C Tables 4.2.6.8 and 6.1.1.4'
I I -0.4742 1.8119 'International Tables Vol C Tables 4.2.6.8 and 6.1.1.4'
O O 0.0106 0.0060 'International Tables Vol C Tables 4.2.6.8 and 6.1.1.4'
P P 0.1023 0.0942 'International Tables Vol C Tables 4.2.6.8 and 6.1.1.4'

loop_
_geom_angle_atom_site_label_1
_geom_angle_atom_site_label_2
_geom_angle_atom_site_label_3
_geom_angle_site_symmetry_1
_geom_angle
_geom_angle_publ_flag
P1 Au I1 . 115.755(16) y
P1 Au P1 2_755 128.49(3) y
P1 Au I1 2_755 115.755(16) ?
C14 P1 C1 . 104.04(12) ?
C14 P1 C8 . 102.94(12) ?
C1 P1 C8 . 104.32(12) ?
C14 P1 Au . 115.85(9) ?
C1 P1 Au . 121.94(8) ?
C8 P1 Au . 105.63(8) ?
C6 C1 C2 . 118.6(3) ?
C6 C1 P1 . 120.6(2) ?
C2 C1 P1 . 120.8(2) ?
C3 C2 C1 . 119.5(3) ?
C3 C2 C7 . 117.3(3) ?
C1 C2 C7 . 123.1(3) ?
C4 C3 C2 . 120.6(3) ?
C4 C3 H3 . 119.7 ?
C2 C3 H3 . 119.7 ?
C5 C4 C3 . 119.8(3) ?
C5 C4 H4 . 120.1 ?
C3 C4 H4 . 120.1 ?
C4 C5 C6 . 120.3(3) ?
C4 C5 H5 . 119.8 ?
C6 C5 H5 . 119.8 ?
C5 C6 C1 . 121.1(3) ?
C5 C6 H6 . 119.5 ?
C1 C6 H6 . 119.5 ?
O1 C7 C2 . 125.5(3) ?
O1 C7 H7 . 117.2 ?
C2 C7 H7 . 117.2 ?
C9 C8 C13 . 117.7(2) ?
C9 C8 P1 . 117.6(2) ?
C13 C8 P1 . 124.4(2) ?
C10 C9 C8 . 120.5(3) ?
C10 C9 H9 . 119.8 ?
C8 C9 H9 . 119.8 ?
C9 C10 C11 . 121.2(3) ?
C9 C10 H10 . 119.4 ?
C11 C10 H10 . 119.4 ?
C12 C11 C10 . 119.1(3) ?
C12 C11 H11 . 120.4 ?
C10 C11 H11 . 120.4 ?
C11 C12 C13 . 120.7(3) ?
C11 C12 H12 . 119.6 ?
C13 C12 H12 . 119.6 ?
C12 C13 C8 . 120.7(3) ?
C12 C13 H13 . 119.7 ?
C8 C13 H13 . 119.7 ?
C15 C14 C19 . 118.6(3) ?
C15 C14 P1 . 121.7(2) ?
C19 C14 P1 . 119.4(2) ?
C14 C15 C16 . 120.6(3) ?
C14 C15 H15 . 119.7 ?
C16 C15 H15 . 119.7 ?
C17 C16 C15 . 120.0(3) ?
C17 C16 H16 . 120.0 ?
C15 C16 H16 . 120.0 ?
C16 C17 C18 . 120.2(3) ?
C16 C17 H17 . 119.9 ?
C18 C17 H17 . 119.9 ?
C19 C18 C17 . 120.0(3) ?
C19 C18 H18 . 120.0 ?
C17 C18 H18 . 120.0 ?
C18 C19 C14 . 120.5(3) ?
C18 C19 H19 . 119.8 ?
C14 C19 H19 . 119.8 ?

loop_
_geom_bond_atom_site_label_1
_geom_bond_atom_site_label_2
_geom_bond_site_symmetry_2
_geom_bond_distance
_geom_bond_publ_flag
Au P1 2_755 2.3200(6) ?
Au I1 . 2.7188(3) y
Au P1 . 2.3200(6) y
P1 C14 . 1.816(3) ?
P1 C1 . 1.837(3) ?
P1 C8 . 1.831(3) ?
O1 C7 . 1.200(4) ?
C1 C6 . 1.384(4) ?
C1 C2 . 1.407(4) ?
C2 C3 . 1.398(4) ?
C2 C7 . 1.467(5) ?
C3 C4 . 1.383(6) ?
C3 H3 . 0.9400 ?
C4 C5 . 1.369(5) ?
C4 H4 . 0.9400 ?
C5 C6 . 1.392(4) ?
C5 H5 . 0.9400 ?
C6 H6 . 0.9400 ?
C7 H7 . 0.9400 ?
C8 C9 . 1.396(4) ?
C8 C13 . 1.392(4) ?
C9 C10 . 1.381(4) ?
C9 H9 . 0.9400 ?
C10 C11 . 1.370(5) ?
C10 H10 . 0.9400 ?
C11 C12 . 1.369(5) ?
C11 H11 . 0.9400 ?
C12 C13 . 1.388(4) ?
C12 H12 . 0.9400 ?
C13 H13 . 0.9400 ?
C14 C15 . 1.388(4) ?
C14 C19 . 1.387(4) ?
C15 C16 . 1.385(4) ?
C15 H15 . 0.9400 ?
C16 C17 . 1.368(5) ?
C16 H16 . 0.9400 ?
C17 C18 . 1.378(5) ?
C17 H17 . 0.9400 ?
C18 C19 . 1.384(4) ?
C18 H18 . 0.9400 ?
C19 H19 . 0.9400 ?
